data_7245310
loop_
_publ_author_name
'Chen, Xiaofeng'
'Ning, Lifeng'

_publ_section_title
;
 Pharmaceutical cocrystals of nomegestrol acetate with superior
 dissolution
;
_journal_name_full CrystEngComm
_journal_paper_doi 10.1039/D2CE00870J
_journal_year 2022
_chemical_formula_moiety 'C23 H30 O4, C7 H6 O4'
_chemical_formula_sum 'C30 H36 O8'
_chemical_formula_weight 524.59
_space_group_crystal_system monoclinic
_space_group_IT_number 4
_space_group_name_Hall 'P 2yb'
_space_group_name_H-M_alt 'P 1 21 1'
_atom_sites_solution_hydrogens mixed
_atom_sites_solution_primary dual
_audit_creation_date 2022-07-28
_audit_creation_method
;
Olex2 1.2
(compiled 2018.05.29 svn.r3508 for OlexSys, GUI svn.r5506)
;
_audit_update_record
;
2022-07-28 deposited with the CCDC.	2022-08-12 downloaded from the CCDC.
;
_cell_angle_alpha 90
_cell_angle_beta 114.141(2)
_cell_angle_gamma 90
_cell_formula_units_Z 2
_cell_length_a 10.8459(7)
_cell_length_b 11.2095(7)
_cell_length_c 11.9727(8)
_cell_measurement_reflns_used 5793
_cell_measurement_temperature 170
_cell_measurement_theta_max 26.363
_cell_measurement_theta_min 2.604
_cell_volume 1328.30(15)
_computing_cell_refinement 'SAINT V8.40A (?, 2016)'
_computing_data_reduction 'SAINT V8.40A (?, 2016)'
_computing_molecular_graphics 'Olex2 (Dolomanov et al., 2009)'
_computing_publication_material 'Olex2 (Dolomanov et al., 2009)'
_computing_structure_refinement 'ShelXL (Sheldrick, 2015)'
_computing_structure_solution 'ShelXT (Sheldrick, 2015)'
_diffrn_ambient_temperature 170.0
_diffrn_measured_fraction_theta_full 0.989
_diffrn_measured_fraction_theta_max 0.985
_diffrn_measurement_device_type 'Bruker APEX-II CCD'
_diffrn_measurement_method '\f and \w scans'
_diffrn_radiation_type MoK\a
_diffrn_radiation_wavelength 0.71073
_diffrn_reflns_av_R_equivalents 0.0407
_diffrn_reflns_av_unetI/netI 0.0472
_diffrn_reflns_Laue_measured_fraction_full 0.989
_diffrn_reflns_Laue_measured_fraction_max 0.985
_diffrn_reflns_limit_h_max 13
_diffrn_reflns_limit_h_min -13
_diffrn_reflns_limit_k_max 14
_diffrn_reflns_limit_k_min -12
_diffrn_reflns_limit_l_max 14
_diffrn_reflns_limit_l_min -14
_diffrn_reflns_number 14222
_diffrn_reflns_point_group_measured_fraction_full 0.926
_diffrn_reflns_point_group_measured_fraction_max 0.908
_diffrn_reflns_theta_full 25.242
_diffrn_reflns_theta_max 26.390
_diffrn_reflns_theta_min 2.058
_diffrn_standards_number 0
_exptl_absorpt_coefficient_mu 0.094
_exptl_absorpt_correction_T_max 0.7454
_exptl_absorpt_correction_T_min 0.6534
_exptl_absorpt_correction_type multi-scan
_exptl_absorpt_process_details
'SADABS-2016/2 (Bruker,2016/2) was used for absorption correction. wR2(int) was 0.1758 before and 0.0558 after correction. The Ratio of minimum to maximum transmission is 0.8766. The \l/2 correction factor is Not present.'
_exptl_crystal_colour colourless
_exptl_crystal_colour_primary colourless
_exptl_crystal_density_diffrn 1.312
_exptl_crystal_description block
_exptl_crystal_F_000 560
_exptl_crystal_size_max 0.12
_exptl_crystal_size_mid 0.08
_exptl_crystal_size_min 0.05
_refine_diff_density_max 0.263
_refine_diff_density_min -0.163
_refine_diff_density_rms 0.037
_refine_ls_abs_structure_details
;
 Refined as an inversion twin.
;
_refine_ls_abs_structure_Flack 0.7(13)
_refine_ls_extinction_method none
_refine_ls_goodness_of_fit_ref 1.066
_refine_ls_hydrogen_treatment mixed
_refine_ls_matrix_type full
_refine_ls_number_parameters 360
_refine_ls_number_reflns 4933
_refine_ls_number_restraints 4
_refine_ls_restrained_S_all 1.067
_refine_ls_R_factor_all 0.0539
_refine_ls_R_factor_gt 0.0411
_refine_ls_shift/su_max 0.000
_refine_ls_shift/su_mean 0.000
_refine_ls_structure_factor_coef Fsqd
_refine_ls_weighting_details 'w=1/[\s^2^(Fo^2^)+(0.0385P)^2^+0.2467P] where P=(Fo^2^+2Fc^2^)/3'
_refine_ls_weighting_scheme calc
_refine_ls_wR_factor_gt 0.0873
_refine_ls_wR_factor_ref 0.0959
_reflns_Friedel_coverage 0.751
_reflns_Friedel_fraction_full 0.856
_reflns_Friedel_fraction_max 0.822
_reflns_number_gt 4195
_reflns_number_total 4933
_reflns_threshold_expression 'I > 2\s(I)'
_cod_data_source_file d2ce00870j1.cif
_cod_data_source_block mo_20211126_0m
_cod_database_code 7245310
_shelx_shelxl_version_number 2018/3
_shelx_space_group_comment
;
The symmetry employed for this shelxl refinement is uniquely defined
by the following loop, which should always be used as a source of
symmetry information in preference to the above space-group names.
They are only intended as comments.
;
_shelx_estimated_absorpt_t_max 0.995
_shelx_estimated_absorpt_t_min 0.989
_olex2_refinement_description
;
1. Twinned data refinement
 Scales: 0.3(13)
 0.7(13)
2. Fixed Uiso
 At 1.2 times of:
  All C(H) groups, All C(H,H) groups
 At 1.5 times of:
  All C(H,H,H) groups
3. Restrained distances
 O7-H7A = O5-H5 = O8-H8A
 0.84 with sigma of 0.02
4.a Ternary CH refined with riding coordinates:
 C8(H8), C9(H9), C10(H10), C14(H14)
4.b Secondary CH2 refined with riding coordinates:
 C1(H1A,H1B), C2(H2A,H2B), C11(H11A,H11B), C12(H12A,H12B), C15(H15A,H15B),
 C16(H16A,H16B)
4.c Aromatic/amide H refined with riding coordinates:
 C4(H4), C7(H7), C27(H27), C29(H29), C30(H30)
4.d Idealised Me refined as rotating group:
 C18(H18A,H18B,H18C), C21(H21A,H21B,H21C), C22(H22A,H22B,H22C), C24(H24A,H24B,
 H24C)
;
_olex2_submission_special_instructions 'No special instructions were received'

loop_
_space_group_symop_operation_xyz
'x, y, z'
'-x, y+1/2, -z'

loop_
_atom_site_label
_atom_site_type_symbol
_atom_site_fract_x
_atom_site_fract_y
_atom_site_fract_z
_atom_site_U_iso_or_equiv
_atom_site_adp_type
_atom_site_occupancy
_atom_site_site_symmetry_order
_atom_site_calc_flag
_atom_site_refinement_flags_posn
_atom_site_refinement_flags_adp
_atom_site_refinement_flags_occupancy
_atom_site_disorder_assembly
_atom_site_disorder_group
O1 O 0.4479(2) 0.6103(3) 1.62485(19) 0.0473(6) Uani 1 1 d . . . . .
O2 O -0.2421(2) 0.6369(2) 0.5580(2) 0.0467(6) Uani 1 1 d . . . . .
O3 O 0.01105(19) 0.43663(19) 0.73408(16) 0.0276(5) Uani 1 1 d . . . . .
O4 O -0.0533(2) 0.4244(2) 0.53120(19) 0.0483(7) Uani 1 1 d . . . . .
C1 C 0.1730(3) 0.5146(3) 1.3409(3) 0.0376(8) Uani 1 1 d . . . . .
H1A H 0.075739 0.496288 1.313903 0.045 Uiso 1 1 calc R . . . .
H1B H 0.219808 0.440062 1.336483 0.045 Uiso 1 1 calc R . . . .
C2 C 0.2301(3) 0.5593(4) 1.4729(3) 0.0422(9) Uani 1 1 d . . . . .
H2A H 0.172517 0.624936 1.479870 0.051 Uiso 1 1 calc R . . . .
H2B H 0.227313 0.493755 1.527277 0.051 Uiso 1 1 calc R . . . .
C3 C 0.3716(3) 0.6028(3) 1.5144(3) 0.0344(7) Uani 1 1 d . . . . .
C4 C 0.4185(3) 0.6407(3) 1.4233(3) 0.0320(7) Uani 1 1 d . . . . .
H4 H 0.510457 0.663402 1.449657 0.038 Uiso 1 1 calc R . . . .
C5 C 0.3383(3) 0.6455(3) 1.3026(3) 0.0260(6) Uani 1 1 d . . . . .
C6 C 0.3906(3) 0.6914(3) 1.2160(3) 0.0280(6) Uani 1 1 d . . . . .
C7 C 0.3076(3) 0.7038(3) 1.0981(3) 0.0285(7) Uani 1 1 d . . . . .
H7 H 0.343246 0.738342 1.045089 0.034 Uiso 1 1 calc R . . . .
C8 C 0.1623(3) 0.6669(3) 1.0437(2) 0.0245(6) Uani 1 1 d . . . . .
H8 H 0.106343 0.737517 1.044363 0.029 Uiso 1 1 calc R . . . .
C9 C 0.1378(3) 0.5679(3) 1.1208(2) 0.0240(6) Uani 1 1 d . . . . .
H9 H 0.192039 0.496964 1.117358 0.029 Uiso 1 1 calc R . . . .
C10 C 0.1908(3) 0.6080(3) 1.2549(2) 0.0274(7) Uani 1 1 d . . . . .
H10 H 0.137691 0.679998 1.257702 0.033 Uiso 1 1 calc R . . . .
C11 C -0.0117(3) 0.5306(3) 1.0655(2) 0.0277(7) Uani 1 1 d . . . . .
H11A H -0.067346 0.598264 1.071543 0.033 Uiso 1 1 calc R . . . .
H11B H -0.024196 0.463537 1.113674 0.033 Uiso 1 1 calc R . . . .
C12 C -0.0613(3) 0.4924(3) 0.9305(2) 0.0267(6) Uani 1 1 d . . . . .
H12A H -0.013816 0.418603 0.925209 0.032 Uiso 1 1 calc R . . . .
H12B H -0.159238 0.474733 0.897479 0.032 Uiso 1 1 calc R . . . .
C13 C -0.0357(3) 0.5907(3) 0.8525(2) 0.0247(6) Uani 1 1 d . . . . .
C14 C 0.1153(3) 0.6237(3) 0.9118(2) 0.0234(6) Uani 1 1 d . . . . .
H14 H 0.166259 0.548494 0.915091 0.028 Uiso 1 1 calc R . . . .
C15 C 0.1353(3) 0.7037(3) 0.8173(2) 0.0288(7) Uani 1 1 d . . . . .
H15A H 0.230455 0.702113 0.827054 0.035 Uiso 1 1 calc R . . . .
H15B H 0.109346 0.787086 0.824412 0.035 Uiso 1 1 calc R . . . .
C16 C 0.0403(3) 0.6483(3) 0.6936(3) 0.0325(7) Uani 1 1 d . . . . .
H16A H -0.016131 0.710972 0.637841 0.039 Uiso 1 1 calc R . . . .
H16B H 0.093667 0.608562 0.654158 0.039 Uiso 1 1 calc R . . . .
C17 C -0.0495(3) 0.5567(3) 0.7213(2) 0.0269(6) Uani 1 1 d . . . . .
C18 C -0.1290(3) 0.6979(3) 0.8406(3) 0.0333(7) Uani 1 1 d . . . . .
H18A H -0.107341 0.732343 0.921743 0.050 Uiso 1 1 calc GR . . . .
H18B H -0.223375 0.671388 0.805210 0.050 Uiso 1 1 calc GR . . . .
H18C H -0.115782 0.758330 0.787369 0.050 Uiso 1 1 calc GR . . . .
C20 C -0.1964(3) 0.5533(3) 0.6259(3) 0.0328(7) Uani 1 1 d . . . . .
C21 C -0.2835(3) 0.4493(3) 0.6275(3) 0.0392(8) Uani 1 1 d . . . . .
H21A H -0.333767 0.469748 0.676745 0.059 Uiso 1 1 calc GR . . . .
H21B H -0.226325 0.379641 0.663067 0.059 Uiso 1 1 calc GR . . . .
H21C H -0.347239 0.430894 0.543617 0.059 Uiso 1 1 calc GR . . . .
C22 C 0.5373(3) 0.7277(3) 1.2631(3) 0.0370(8) Uani 1 1 d . . . . .
H22A H 0.552854 0.797580 1.316329 0.055 Uiso 1 1 calc GR . . . .
H22B H 0.559854 0.747342 1.193940 0.055 Uiso 1 1 calc GR . . . .
H22C H 0.594412 0.661622 1.309745 0.055 Uiso 1 1 calc GR . . . .
C23 C 0.0095(3) 0.3842(3) 0.6331(3) 0.0321(7) Uani 1 1 d . . . . .
C24 C 0.0921(3) 0.2737(3) 0.6604(3) 0.0393(8) Uani 1 1 d . . . . .
H24A H 0.185712 0.293905 0.676250 0.059 Uiso 1 1 calc GR . . . .
H24B H 0.055590 0.219421 0.590187 0.059 Uiso 1 1 calc GR . . . .
H24C H 0.089538 0.234698 0.732666 0.059 Uiso 1 1 calc GR . . . .
H7A H 0.488(5) 0.566(5) -0.226(3) 0.11(2) Uiso 1 1 d D . . . .
O5 O 0.3055(2) 0.3406(3) -0.0049(3) 0.0513(7) Uani 1 1 d D . . . .
H5 H 0.295(5) 0.368(5) -0.079(3) 0.093(18) Uiso 1 1 d D . . . .
O6 O 0.3283(2) 0.4649(2) -0.1807(2) 0.0403(6) Uani 1 1 d . . . . .
O7 O 0.5262(2) 0.5493(3) -0.1476(2) 0.0487(7) Uani 1 1 d D . . . .
O8 O 0.8218(3) 0.4947(3) 0.2859(2) 0.0484(7) Uani 1 1 d D . . . .
H8A H 0.842(5) 0.470(4) 0.358(3) 0.081(16) Uiso 1 1 d D . . . .
C25 C 0.4442(3) 0.4886(3) -0.1101(3) 0.0328(7) Uani 1 1 d . . . . .
C26 C 0.5055(3) 0.4533(3) 0.0187(3) 0.0337(7) Uani 1 1 d . . . . .
C27 C 0.6367(3) 0.4908(3) 0.0954(3) 0.0339(7) Uani 1 1 d . . . . .
H27 H 0.686281 0.539811 0.063564 0.041 Uiso 1 1 calc R . . . .
C28 C 0.6936(4) 0.4568(3) 0.2163(3) 0.0375(8) Uani 1 1 d . . . . .
C29 C 0.6200(4) 0.3853(3) 0.2627(3) 0.0420(8) Uani 1 1 d . . . . .
H29 H 0.659382 0.362110 0.346326 0.050 Uiso 1 1 calc R . . . .
C30 C 0.4907(4) 0.3478(3) 0.1887(3) 0.0441(9) Uani 1 1 d . . . . .
H30 H 0.441410 0.299327 0.221181 0.053 Uiso 1 1 calc R . . . .
C31 C 0.4331(3) 0.3819(3) 0.0657(3) 0.0375(8) Uani 1 1 d . . . . .

loop_
_atom_site_aniso_label
_atom_site_aniso_U_11
_atom_site_aniso_U_22
_atom_site_aniso_U_33
_atom_site_aniso_U_23
_atom_site_aniso_U_13
_atom_site_aniso_U_12
O1 0.0477(15) 0.0669(18) 0.0219(12) -0.0001(11) 0.0088(11) 0.0020(13)
O2 0.0349(13) 0.0537(17) 0.0381(13) 0.0181(12) 0.0013(10) 0.0063(12)
O3 0.0272(11) 0.0320(12) 0.0213(10) -0.0011(9) 0.0075(8) 0.0030(9)
O4 0.0514(15) 0.0642(18) 0.0223(12) -0.0015(11) 0.0078(11) 0.0113(13)
C1 0.0372(18) 0.054(2) 0.0233(15) 0.0055(14) 0.0137(14) -0.0084(16)
C2 0.042(2) 0.064(2) 0.0247(16) 0.0033(16) 0.0175(15) 0.0003(18)
C3 0.0369(18) 0.039(2) 0.0249(16) -0.0008(14) 0.0107(14) 0.0088(15)
C4 0.0298(17) 0.0364(19) 0.0278(16) -0.0005(13) 0.0097(13) 0.0023(14)
C5 0.0255(16) 0.0247(16) 0.0272(15) -0.0028(12) 0.0102(13) 0.0015(12)
C6 0.0280(16) 0.0273(17) 0.0273(15) -0.0023(13) 0.0101(13) -0.0030(13)
C7 0.0298(16) 0.0294(17) 0.0286(15) 0.0012(13) 0.0142(13) -0.0052(13)
C8 0.0251(15) 0.0241(17) 0.0239(14) 0.0018(12) 0.0095(12) -0.0008(12)
C9 0.0246(15) 0.0275(16) 0.0199(13) -0.0016(11) 0.0093(12) -0.0037(12)
C10 0.0273(16) 0.0332(17) 0.0238(14) -0.0020(12) 0.0126(12) -0.0016(13)
C11 0.0286(16) 0.0320(19) 0.0248(14) -0.0006(12) 0.0133(13) -0.0058(13)
C12 0.0262(15) 0.0288(16) 0.0255(14) 0.0007(12) 0.0108(12) -0.0070(13)
C13 0.0250(15) 0.0263(16) 0.0225(14) 0.0027(11) 0.0092(12) 0.0014(12)
C14 0.0229(15) 0.0247(16) 0.0231(14) 0.0015(11) 0.0100(12) 0.0006(12)
C15 0.0287(16) 0.0305(17) 0.0277(15) 0.0057(13) 0.0121(13) -0.0008(13)
C16 0.0327(17) 0.0397(19) 0.0241(15) 0.0079(13) 0.0106(13) 0.0016(14)
C17 0.0286(16) 0.0259(16) 0.0236(14) 0.0049(12) 0.0080(12) 0.0059(13)
C18 0.0288(16) 0.0347(19) 0.0358(17) 0.0027(14) 0.0126(14) 0.0056(14)
C20 0.0270(16) 0.0422(19) 0.0252(15) 0.0025(15) 0.0064(13) 0.0041(15)
C21 0.0290(17) 0.043(2) 0.0368(17) 0.0006(15) 0.0048(14) -0.0002(15)
C22 0.0281(17) 0.044(2) 0.0358(16) 0.0024(15) 0.0104(14) -0.0053(15)
C23 0.0261(16) 0.0424(19) 0.0266(16) -0.0065(14) 0.0095(13) -0.0022(14)
C24 0.0330(19) 0.045(2) 0.0381(18) -0.0096(15) 0.0128(15) 0.0031(15)
O5 0.0383(15) 0.0541(17) 0.0621(18) 0.0082(14) 0.0212(13) -0.0040(12)
O6 0.0277(13) 0.0499(16) 0.0378(12) -0.0039(11) 0.0078(11) 0.0031(10)
O7 0.0446(15) 0.0654(18) 0.0317(13) 0.0086(13) 0.0113(11) -0.0105(13)
O8 0.0478(15) 0.0585(17) 0.0301(13) 0.0022(12) 0.0072(11) -0.0146(13)
C25 0.0304(18) 0.0333(18) 0.0359(17) -0.0027(15) 0.0148(15) 0.0042(14)
C26 0.0364(17) 0.0324(19) 0.0346(17) 0.0003(14) 0.0169(14) 0.0056(14)
C27 0.0350(18) 0.0339(18) 0.0337(17) -0.0005(14) 0.0150(15) -0.0034(14)
C28 0.042(2) 0.036(2) 0.0336(17) -0.0027(14) 0.0145(15) 0.0003(15)
C29 0.053(2) 0.040(2) 0.0387(18) 0.0060(16) 0.0239(17) 0.0060(17)
C30 0.051(2) 0.036(2) 0.052(2) 0.0079(17) 0.0278(19) 0.0052(17)
C31 0.0341(19) 0.0328(19) 0.049(2) -0.0004(16) 0.0207(16) 0.0024(15)

loop_
_atom_type_symbol
_atom_type_description
_atom_type_scat_dispersion_real
_atom_type_scat_dispersion_imag
_atom_type_scat_source
C C 0.0033 0.0016 'International Tables Vol C Tables 4.2.6.8 and 6.1.1.4'
H H 0.0000 0.0000 'International Tables Vol C Tables 4.2.6.8 and 6.1.1.4'
O O 0.0106 0.0060 'International Tables Vol C Tables 4.2.6.8 and 6.1.1.4'

loop_
_geom_angle_atom_site_label_1
_geom_angle_atom_site_label_2
_geom_angle_atom_site_label_3
_geom_angle
_geom_angle_site_symmetry_1
_geom_angle_site_symmetry_3
_geom_angle_publ_flag
C23 O3 C17 117.7(2) . . ?
C2 C1 C10 111.2(3) . . ?
C3 C2 C1 112.3(3) . . ?
O1 C3 C2 121.6(3) . . ?
O1 C3 C4 119.8(3) . . ?
C4 C3 C2 118.6(3) . . ?
C5 C4 C3 123.4(3) . . ?
C4 C5 C6 120.4(3) . . ?
C4 C5 C10 120.6(3) . . ?
C6 C5 C10 118.9(2) . . ?
C5 C6 C22 118.9(2) . . ?
C7 C6 C5 119.8(3) . . ?
C7 C6 C22 121.3(3) . . ?
C6 C7 C8 124.5(3) . . ?
C7 C8 C9 110.4(2) . . ?
C7 C8 C14 112.6(2) . . ?
C14 C8 C9 109.1(2) . . ?
C8 C9 C10 109.6(2) . . ?
C8 C9 C11 110.5(2) . . ?
C10 C9 C11 114.0(2) . . ?
C1 C10 C9 113.9(2) . . ?
C5 C10 C1 109.8(2) . . ?
C5 C10 C9 111.1(2) . . ?
C9 C11 C12 112.4(2) . . ?
C13 C12 C11 111.4(2) . . ?
C12 C13 C17 117.9(2) . . ?
C14 C13 C12 108.3(2) . . ?
C14 C13 C17 99.7(2) . . ?
C14 C13 C18 112.9(3) . . ?
C18 C13 C12 109.8(2) . . ?
C18 C13 C17 108.0(2) . . ?
C8 C14 C13 113.3(2) . . ?
C8 C14 C15 119.5(2) . . ?
C15 C14 C13 104.3(2) . . ?
C14 C15 C16 103.5(2) . . ?
C17 C16 C15 107.1(2) . . ?
O3 C17 C13 105.2(2) . . ?
O3 C17 C16 109.6(2) . . ?
O3 C17 C20 109.7(2) . . ?
C16 C17 C13 104.1(2) . . ?
C20 C17 C13 113.4(2) . . ?
C20 C17 C16 114.3(2) . . ?
O2 C20 C17 119.8(3) . . ?
O2 C20 C21 121.5(3) . . ?
C21 C20 C17 118.4(3) . . ?
O3 C23 C24 112.6(3) . . ?
O4 C23 O3 122.7(3) . . ?
O4 C23 C24 124.7(3) . . ?
O6 C25 O7 121.1(3) . . ?
O6 C25 C26 124.4(3) . . ?
O7 C25 C26 114.5(3) . . ?
C27 C26 C25 120.7(3) . . ?
C31 C26 C25 119.6(3) . . ?
C31 C26 C27 119.8(3) . . ?
C28 C27 C26 120.2(3) . . ?
O8 C28 C27 117.5(3) . . ?
O8 C28 C29 122.8(3) . . ?
C27 C28 C29 119.7(3) . . ?
C30 C29 C28 120.9(3) . . ?
C29 C30 C31 119.4(3) . . ?
O5 C31 C26 122.6(3) . . ?
O5 C31 C30 117.4(3) . . ?
C26 C31 C30 120.0(3) . . ?

loop_
_geom_bond_atom_site_label_1
_geom_bond_atom_site_label_2
_geom_bond_distance
_geom_bond_site_symmetry_2
_geom_bond_publ_flag
O1 C3 1.243(4) . ?
O2 C20 1.206(4) . ?
O3 C17 1.478(4) . ?
O3 C23 1.338(3) . ?
O4 C23 1.215(4) . ?
C1 C2 1.528(4) . ?
C1 C10 1.535(4) . ?
C2 C3 1.489(5) . ?
C3 C4 1.443(4) . ?
C4 C5 1.349(4) . ?
C5 C6 1.464(4) . ?
C5 C10 1.522(4) . ?
C6 C7 1.335(4) . ?
C6 C22 1.510(4) . ?
C7 C8 1.496(4) . ?
C8 C9 1.534(4) . ?
C8 C14 1.526(4) . ?
C9 C10 1.535(4) . ?
C9 C11 1.537(4) . ?
C11 C12 1.542(4) . ?
C12 C13 1.541(4) . ?
C13 C14 1.541(4) . ?
C13 C17 1.563(4) . ?
C13 C18 1.541(4) . ?
C14 C15 1.526(4) . ?
C15 C16 1.547(4) . ?
C16 C17 1.541(4) . ?
C17 C20 1.535(4) . ?
C20 C21 1.505(5) . ?
C23 C24 1.485(5) . ?
O5 C31 1.373(4) . ?
O6 C25 1.223(4) . ?
O7 C25 1.335(4) . ?
O8 C28 1.364(4) . ?
C25 C26 1.462(4) . ?
C26 C27 1.406(5) . ?
C26 C31 1.391(5) . ?
C27 C28 1.376(4) . ?
C28 C29 1.396(5) . ?
C29 C30 1.383(5) . ?
C30 C31 1.398(5) . ?

loop_
_geom_hbond_atom_site_label_D
_geom_hbond_atom_site_label_H
_geom_hbond_atom_site_label_A
_geom_hbond_distance_DH
_geom_hbond_distance_HA
_geom_hbond_distance_DA
_geom_hbond_angle_DHA
_geom_hbond_site_symmetry_A
_geom_hbond_publ_flag
O5 H5 O6 0.90(2) 1.77(3) 2.618(4) 155(5) . yes

loop_
_twin_individual_id
_twin_individual_mass_fraction_refined
1 0.3(13)
2 0.7(13)
